data_2200154
loop_
_publ_author_name
'Braitenbach, Kristin'
'Parvez, Masood'

_publ_section_title
;
 Chlorobis(clemizole)copper(II) chloride ethanol solvate
;
_journal_issue 2
_journal_name_full 'Acta Crystallographica Section E'
_journal_page_first m67
_journal_page_last m69
_journal_paper_doi 10.1107/S1600536801001039
_journal_volume 57
_journal_year 2001
_chemical_formula_iupac '[Cu Cl (C19 H20 Cl N3)2] Cl, C2 H6 O'
_chemical_formula_moiety 'C38 H40 Cl2 Cu1 N6 Cu 1+, Cl 1-, C2 H6 O'
_chemical_formula_sum 'C40 H46 Cl4 Cu N6 O'
_chemical_formula_weight 832.17
_chemical_name_common bis-clemizolchlorocopper(II)chloride
_chemical_name_systematic
;
Dichloro[1-(p-chlorophenylmethyl)-2-(1-pyrrolidinylmethyl)benzimidazole-
N,N'']copper(II) Ethanol Solvate
;
_space_group_IT_number 7
_symmetry_cell_setting monoclinic
_symmetry_space_group_name_Hall 'P -2yac'
_symmetry_space_group_name_H-M 'P 1 n 1'
_cell_angle_alpha 90.00
_cell_angle_beta 95.81(2)
_cell_angle_gamma 90.00
_cell_formula_units_Z 2
_cell_length_a 12.809(3)
_cell_length_b 8.608(2)
_cell_length_c 19.482(4)
_cell_measurement_reflns_used 25
_cell_measurement_temperature 293(2)
_cell_measurement_theta_max 40.0
_cell_measurement_theta_min 15.0
_cell_volume 2137.0(8)
_computing_cell_refinement 'Enraf-Nonius CAD-4 Software. Version 5.0. (Enraf-Nonius, 1989)'
_computing_data_collection 'Enraf-Nonius CAD-4 Software. Version 5.0. (Enraf-Nonius, 1989)'
_computing_data_reduction 'TEXSAN (Molecular Structure Corporation, 1994)'
_computing_molecular_graphics 'TEXSAN (Molecular Structure Corporation, 1994)'
_computing_publication_material 'SHELXL-97 (Sheldrick, 1997)'
_computing_structure_refinement 'SHELXL-97 (Sheldrick, 1997)'
_computing_structure_solution 'SAPI91 (Fan, 1991)'
_diffrn_ambient_temperature 293(2)
_diffrn_measured_fraction_theta_full .997
_diffrn_measured_fraction_theta_max .997
_diffrn_measurement_device_type 'Enraf-Nonius CAD-4'
_diffrn_measurement_method \w/2\q
_diffrn_radiation_monochromator graphite
_diffrn_radiation_source 'fine-focus sealed tube'
_diffrn_radiation_type CuK\a
_diffrn_radiation_wavelength 1.54178
_diffrn_reflns_av_R_equivalents .066
_diffrn_reflns_av_sigmaI/netI .057
_diffrn_reflns_limit_h_max 15
_diffrn_reflns_limit_h_min 0
_diffrn_reflns_limit_k_max 10
_diffrn_reflns_limit_k_min -10
_diffrn_reflns_limit_l_max 23
_diffrn_reflns_limit_l_min -23
_diffrn_reflns_number 7860
_diffrn_reflns_theta_full 67.94
_diffrn_reflns_theta_max 68.0
_diffrn_reflns_theta_min 5.0
_diffrn_standards_decay_% 32
_diffrn_standards_interval_count 200
_diffrn_standards_number 3
_exptl_absorpt_coefficient_mu 3.31
_exptl_absorpt_correction_T_max .351
_exptl_absorpt_correction_T_min .299
_exptl_absorpt_correction_type empirical
_exptl_absorpt_process_details '\y scan (3 reflections) (North et al., 1968)'
_exptl_crystal_colour blue
_exptl_crystal_density_diffrn 1.293
_exptl_crystal_density_meas ?
_exptl_crystal_density_method 'not measured'
_exptl_crystal_description prismatic
_exptl_crystal_F_000 866
_exptl_crystal_size_max .48
_exptl_crystal_size_mid .45
_exptl_crystal_size_min .40
_refine_diff_density_max .63
_refine_diff_density_min -.38
_refine_ls_abs_structure_details 'Flack (1983)'
_refine_ls_abs_structure_Flack .08(2)
_refine_ls_extinction_coef .0054(7)
_refine_ls_extinction_method SHELXL97
_refine_ls_goodness_of_fit_ref 1.03
_refine_ls_hydrogen_treatment constr
_refine_ls_matrix_type full
_refine_ls_number_parameters 469
_refine_ls_number_reflns 4073
_refine_ls_number_restraints 8
_refine_ls_restrained_S_all 1.03
_refine_ls_R_factor_all .053
_refine_ls_R_factor_gt .051
_refine_ls_shift/su_max <0.001
_refine_ls_shift/su_mean .000
_refine_ls_structure_factor_coef Fsqd
_refine_ls_weighting_details 'calc w = 1/[\s^2^(Fo^2^)+(0.1112P)^2^+0.3126P] where P = (Fo^2^+2Fc^2^)/3'
_refine_ls_weighting_scheme calc
_refine_ls_wR_factor_ref .142
_reflns_number_gt 3871
_reflns_number_total 4073
_reflns_threshold_expression I>2\s(I)
_cod_data_source_file cv6000.cif
_cod_data_source_block I
_cod_depositor_comments
;
The following automatic conversions were performed:

'_exptl_crystal_density_meas' value 'not measured' was changed to '?'
- the value is perceived as not measured.

Automatic conversion script
Id: cif_fix_values 3008 2015-01-20 13:52:24Z robertas 
;
_cod_original_sg_symbol_H-M 'P n'
_cod_database_code 2200154
_cod_database_fobs_code 2200154

loop_
_symmetry_equiv_pos_as_xyz
'x, y, z'
'x+1/2, -y, z+1/2'

loop_
_atom_site_label
_atom_site_fract_x
_atom_site_fract_y
_atom_site_fract_z
_atom_site_U_iso_or_equiv
_atom_site_adp_type
_atom_site_calc_flag
_atom_site_refinement_flags
_atom_site_occupancy
_atom_site_disorder_assembly
_atom_site_disorder_group
_atom_site_type_symbol
Cu1 .46235(4) .62124(6) .22865(3) .0463(2) Uani d . 1 . . Cu
Cl2 .37580(17) .40168(18) .19192(8) .0858(5) Uani d . 1 . . Cl
Cl3 .26678(18) .9707(2) .78698(12) .0940(5) Uani d . 1 . . Cl
Cl1 .75002(17) -.1810(3) .5609(2) .1301(11) Uani d . 1 . . Cl
N1 .4666(3) .5515(5) .3246(2) .0507(9) Uani d . 1 . . N
N2 .5503(4) .4897(6) .4261(2) .0592(10) Uani d . 1 . . N
N3 .6422(3) .5656(5) .2580(2) .0536(9) Uani d . 1 . . N
C1 .3944(4) .4911(6) .3659(2) .0517(10) Uani d . 1 . . C
C2 .2864(5) .4670(7) .3516(3) .0634(13) Uani d . 1 . . C
H2 .2505 .4957 .3096 .076 Uiso calc R 1 . . H
C3 .2360(6) .3986(10) .4030(4) .085(2) Uani d . 1 . . C
H3 .1649 .3759 .3949 .102 Uiso calc R 1 . . H
C4 .2905(7) .3622(11) .4678(4) .092(2) Uani d . 1 . . C
H4 .2531 .3203 .5019 .111 Uiso calc R 1 . . H
C5 .3943(7) .3859(10) .4819(4) .085(2) Uani d . 1 . . C
H5 .4296 .3575 .5241 .102 Uiso calc R 1 . . H
C6 .4469(5) .4553(7) .4303(3) .0610(12) Uani d . 1 . . C
C7 .5592(4) .5465(6) .3628(3) .0525(10) Uani d . 1 . . C
C8 .6577(4) .5948(7) .3321(3) .0604(12) Uani d . 1 . . C
H8A .6714 .7043 .3407 .073 Uiso calc R 1 . . H
H8B .7172 .5357 .3528 .073 Uiso calc R 1 . . H
C9 .6572(6) .3994(7) .2420(4) .0710(15) Uani d . 1 . . C
H9A .5958 .3387 .2501 .085 Uiso calc R 1 . . H
H9B .7180 .3571 .2694 .085 Uiso calc R 1 . . H
C10 .6733(8) .4020(11) .1672(5) .095(2) Uani d . 1 . . C
H10A .6070 .3864 .1392 .113 Uiso calc R 1 . . H
H10B .7212 .3202 .1567 .113 Uiso calc R 1 . . H
C11 .7182(7) .5584(13) .1525(4) .095(2) Uani d . 1 . . C
H11A .6731 .6134 .1176 .114 Uiso calc R 1 . . H
H11B .7875 .5483 .1371 .114 Uiso calc R 1 . . H
C12 .7233(6) .6425(8) .2221(4) .0732(15) Uani d . 1 . . C
H12A .7919 .6308 .2476 .088 Uiso calc R 1 . . H
H12B .7081 .7523 .2158 .088 Uiso calc R 1 . . H
C13 .6342(6) .4744(8) .4825(3) .0684(14) Uani d . 1 . . C
H13A .6132 .5260 .5231 .082 Uiso calc R 1 . . H
H13B .6967 .5259 .4696 .082 Uiso calc R 1 . . H
C14 .6599(5) .3067(7) .4997(3) .0652(13) Uani d . 1 . . C
C15 .6902(5) .2068(7) .4515(3) .0639(13) Uani d . 1 . . C
H15 .6913 .2398 .4061 .077 Uiso calc R 1 . . H
C16 .7198(5) .0552(9) .4696(4) .0779(17) Uani d . 1 . . C
H16 .7432 -.0124 .4372 .093 Uiso calc R 1 . . H
C17 .7135(5) .0081(8) .5363(5) .081(2) Uani d . 1 . . C
C18 .6787(7) .1037(10) .5853(4) .090(2) Uani d . 1 . . C
H18 .6718 .0676 .6296 .107 Uiso calc R 1 . . H
C19 .6540(7) .2557(10) .5670(3) .088(2) Uani d . 1 . . C
H19 .6332 .3242 .5999 .106 Uiso calc R 1 . . H
Cl1A .97099(13) 1.1523(3) .01150(11) .0980(6) Uani d . 1 . . Cl
N1A .4622(3) .7177(4) .13661(19) .0475(8) Uani d . 1 . . N
N2A .4863(3) .9222(5) .0723(2) .0489(8) Uani d . 1 . . N
N3A .4530(4) .8668(5) .2573(2) .0517(9) Uani d . 1 . . N
C1A .4551(4) .6703(6) .0682(2) .0484(9) Uani d . 1 . . C
C2A .4358(4) .5239(6) .0368(3) .0572(11) Uani d . 1 . . C
H2A .4252 .4358 .0628 .069 Uiso calc R 1 . . H
C3A .4333(5) .5170(8) -.0337(3) .0673(14) Uani d . 1 . . C
H3A .4206 .4217 -.0555 .081 Uiso calc R 1 . . H
C4A .4491(5) .6473(9) -.0739(3) .0710(15) Uani d . 1 . . C
H4A .4457 .6369 -.1216 .085 Uiso calc R 1 . . H
C5A .4697(4) .7914(7) -.0446(3) .0610(12) Uani d . 1 . . C
H5A .4811 .8784 -.0712 .073 Uiso calc R 1 . . H
C6A .4725(4) .7995(6) .0275(3) .0501(10) Uani d . 1 . . C
C7A .4802(4) .8678(5) .1364(3) .0458(9) Uani d . 1 . . C
C8A .4924(4) .9613(5) .2016(3) .0531(10) Uani d . 1 . . C
H8A1 .5656 .9874 .2135 .064 Uiso calc R 1 . . H
H8A2 .4526 1.0570 .1954 .064 Uiso calc R 1 . . H
C9A .4964(6) .9266(7) .3261(3) .0680(15) Uani d . 1 . . C
H9A1 .5704 .9511 .3264 .082 Uiso calc R 1 . . H
H9A2 .4879 .8507 .3619 .082 Uiso calc R 1 . . H
C10A .4325(8) 1.0738(8) .3372(4) .087(2) Uani d . 1 . . C
H10C .4260 1.0904 .3858 .105 Uiso calc R 1 . . H
H10D .4649 1.1645 .3187 .105 Uiso calc R 1 . . H
C11A .3258(8) 1.0413(9) .2978(5) .097(3) Uani d . 1 . . C
H11C .3057 1.1252 .2659 .117 Uiso calc R 1 . . H
H11D .2724 1.0304 .3295 .117 Uiso calc R 1 . . H
C12A .3386(5) .8900(7) .2589(4) .0693(15) Uani d . 1 . . C
H12C .3084 .8041 .2823 .083 Uiso calc R 1 . . H
H12D .3040 .8971 .2124 .083 Uiso calc R 1 . . H
C13A .5167(4) 1.0812(5) .0530(3) .0549(11) Uani d . 1 . . C
H13C .5023 1.1530 .0892 .066 Uiso calc R 1 . . H
H13D .4746 1.1121 .0110 .066 Uiso calc R 1 . . H
C14A .6311(4) 1.0910(5) .0418(3) .0487(9) Uani d . 1 . . C
C15A .7071(5) 1.0121(8) .0812(4) .0749(17) Uani d . 1 . . C
H15A .6875 .9434 .1144 .090 Uiso calc R 1 . . H
C16A .8129(5) 1.0303(9) .0735(4) .0799(18) Uani d . 1 . . C
H16A .8639 .9781 .1020 .096 Uiso calc R 1 . . H
C17A .8398(4) 1.1281(7) .0225(3) .0615(12) Uani d . 1 . . C
C18A .7660(6) 1.2072(10) -.0177(4) .087(2) Uani d . 1 . . C
H18A .7854 1.2719 -.0525 .104 Uiso calc R 1 . . H
C19A .6617(5) 1.1915(9) -.0070(3) .0742(17) Uani d . 1 . . C
H19A .6113 1.2499 -.0333 .089 Uiso calc R 1 . . H
O1 .4386(8) .1708(12) .8635(5) .075(2) Uiso d PD .50 . . O
H1 .3784 .2031 .8555 .113 Uiso calc PR .50 . . H
C20 .507(2) .257(3) .8226(11) .162(11) Uiso d PD .50 . . C
H20A .5765 .2632 .8475 .195 Uiso calc PR .50 . . H
H20B .4806 .3618 .8157 .195 Uiso calc PR .50 . . H
C21 .515(2) .183(4) .7544(10) .143(8) Uiso d PD .50 . . C
H21A .5681 .2342 .7314 .214 Uiso calc PR .50 . . H
H21B .4487 .1908 .7268 .214 Uiso calc PR .50 . . H
H21C .5332 .0751 .7609 .214 Uiso calc PR .50 . . H
O1A -.0786(15) .298(2) .2525(10) .140(5) Uiso d PD .50 . . O
H1A -.0841 .2573 .2900 .211 Uiso calc PR .50 . . H
C20A .010(2) .231(3) .222(2) .191(15) Uiso d PD .50 . . C
H20C -.0151 .1609 .1850 .229 Uiso calc PR .50 . . H
H20D .0531 .1721 .2568 .229 Uiso calc PR .50 . . H
C21A .072(2) .362(4) .1950(19) .169(12) Uiso d PD .50 . . C
H21D .1304 .3205 .1737 .254 Uiso calc PR .50 . . H
H21E .0978 .4291 .2325 .254 Uiso calc PR .50 . . H
H21F .0281 .4209 .1617 .254 Uiso calc PR .50 . . H

loop_
_atom_site_aniso_label
_atom_site_aniso_U_11
_atom_site_aniso_U_22
_atom_site_aniso_U_33
_atom_site_aniso_U_12
_atom_site_aniso_U_13
_atom_site_aniso_U_23
Cu1 .0565(4) .0345(3) .0483(3) -.0038(3) .0065(2) .0046(3)
Cl2 .1281(15) .0611(8) .0686(8) -.0445(9) .0122(8) -.0036(6)
Cl3 .1004(12) .0766(10) .1032(12) -.0109(9) .0022(10) .0028(9)
Cl1 .0727(10) .0767(11) .237(3) .0019(9) -.0047(14) .0627(17)
N1 .052(2) .044(2) .057(2) -.0018(16) .0085(17) .0061(17)
N2 .070(3) .057(2) .051(2) .011(2) .0047(19) .0032(18)
N3 .056(2) .0408(18) .066(2) -.0024(17) .0152(18) .0007(17)
C1 .062(3) .044(2) .051(2) .004(2) .014(2) .0024(19)
C2 .059(3) .059(3) .075(3) -.006(2) .020(2) -.003(2)
C3 .069(4) .096(5) .096(5) -.018(3) .035(3) -.006(4)
C4 .100(5) .109(6) .074(4) -.014(4) .040(4) .011(4)
C5 .105(5) .099(5) .054(3) -.004(4) .028(3) .014(3)
C6 .079(4) .049(3) .057(3) .006(2) .018(2) .003(2)
C7 .060(3) .045(2) .053(2) .007(2) .009(2) .0039(19)
C8 .057(3) .056(3) .067(3) -.002(2) .001(2) .005(2)
C9 .078(4) .052(3) .085(4) .013(3) .017(3) -.003(3)
C10 .105(6) .088(5) .090(5) .014(4) .008(4) -.032(4)
C11 .089(5) .122(7) .078(4) .022(5) .033(4) .013(4)
C12 .066(3) .071(4) .086(4) -.001(3) .024(3) .005(3)
C13 .086(4) .067(3) .050(2) .004(3) -.005(2) -.002(2)
C14 .076(3) .059(3) .056(3) -.004(3) -.012(2) .005(2)
C15 .065(3) .061(3) .065(3) .006(3) .000(2) .006(2)
C16 .057(3) .067(3) .109(5) -.001(3) .005(3) -.002(3)
C17 .052(3) .066(4) .120(6) -.002(3) -.017(3) .022(4)
C18 .103(5) .089(5) .072(4) .001(4) -.017(4) .029(4)
C19 .122(6) .090(5) .050(3) .004(4) -.007(3) .006(3)
Cl1A .0539(8) .1400(18) .1020(12) -.0080(9) .0175(8) .0177(12)
N1A .059(2) .0355(17) .0478(19) -.0018(15) .0028(16) .0048(15)
N2A .053(2) .0383(18) .057(2) .0015(15) .0131(16) .0105(16)
N3A .062(2) .0394(18) .054(2) -.0013(16) .0094(17) -.0013(15)
C1A .050(2) .043(2) .053(2) -.0001(18) .0053(18) .0019(19)
C2A .067(3) .042(2) .062(3) -.002(2) .003(2) -.006(2)
C3A .067(3) .066(3) .068(3) .004(3) .004(2) -.024(3)
C4A .070(3) .091(4) .053(3) .006(3) .009(2) -.007(3)
C5A .064(3) .069(3) .052(2) .008(2) .014(2) .006(2)
C6A .046(2) .051(2) .053(2) .0026(19) .0027(18) .007(2)
C7A .048(2) .033(2) .056(2) -.0001(16) .0059(18) .0045(17)
C8A .068(3) .0336(19) .058(2) -.0017(19) .010(2) .0045(18)
C9A .102(5) .049(3) .052(3) .011(3) .006(3) -.009(2)
C10A .131(7) .052(3) .082(4) .011(4) .030(4) -.012(3)
C11A .114(6) .059(3) .127(6) .027(4) .050(5) .008(4)
C12A .060(3) .057(3) .092(4) .004(2) .018(3) .005(3)
C13A .058(3) .034(2) .074(3) -.0003(18) .011(2) .018(2)
C14A .056(2) .0339(19) .057(2) -.0011(17) .0097(19) .0069(17)
C15A .062(3) .075(4) .091(4) .011(3) .021(3) .043(3)
C16A .061(3) .084(4) .095(4) .009(3) .008(3) .030(4)
C17A .052(3) .068(3) .064(3) -.005(2) .008(2) -.003(2)
C18A .066(3) .107(5) .088(4) -.010(3) .011(3) .048(4)
C19A .067(3) .081(4) .075(3) -.002(3) .005(3) .037(3)

loop_
_atom_type_symbol
_atom_type_description
_atom_type_scat_dispersion_real
_atom_type_scat_dispersion_imag
_atom_type_scat_source
C C .0181 .0091 'International Tables Vol C Tables 4.2.6.8 and 6.1.1.4'
H H .0000 .0000 'International Tables Vol C Tables 4.2.6.8 and 6.1.1.4'
N N .0311 .0180 'International Tables Vol C Tables 4.2.6.8 and 6.1.1.4'
O O .0492 .0322 'International Tables Vol C Tables 4.2.6.8 and 6.1.1.4'
Cl Cl .3639 .7018 'International Tables Vol C Tables 4.2.6.8 and 6.1.1.4'
Cu Cu -1.9646 .5888 'International Tables Vol C Tables 4.2.6.8 and 6.1.1.4'

loop_
_geom_angle_atom_site_label_1
_geom_angle_atom_site_label_2
_geom_angle_atom_site_label_3
_geom_angle
N1 Cu1 N1A 172.84(18)
N1 Cu1 N3A 92.82(17)
N1A Cu1 N3A 80.27(17)
N1 Cu1 Cl2 90.64(13)
N1A Cu1 Cl2 96.22(12)
N3A Cu1 Cl2 147.71(14)
N1 Cu1 N3 77.00(16)
N1A Cu1 N3 102.47(16)
N3A Cu1 N3 102.16(16)
Cl2 Cu1 N3 109.89(12)
C7 N1 C1 105.8(4)
C7 N1 Cu1 118.6(3)
C1 N1 Cu1 135.5(4)
C7 N2 C6 107.8(5)
C7 N2 C13 126.7(5)
C6 N2 C13 125.4(5)
C8 N3 C12 111.2(5)
C8 N3 C9 111.6(5)
C12 N3 C9 102.9(5)
C8 N3 Cu1 103.6(3)
C12 N3 Cu1 120.8(4)
C9 N3 Cu1 106.8(4)
N1 C1 C6 108.3(5)
N1 C1 C2 130.1(5)
C6 C1 C2 121.6(5)
C3 C2 C1 116.4(6)
C3 C2 H2 121.8
C1 C2 H2 121.8
C2 C3 C4 121.3(7)
C2 C3 H3 119.4
C4 C3 H3 119.4
C5 C4 C3 122.4(6)
C5 C4 H4 118.8
C3 C4 H4 118.8
C4 C5 C6 117.1(7)
C4 C5 H5 121.5
C6 C5 H5 121.5
N2 C6 C1 106.3(5)
N2 C6 C5 132.4(6)
C1 C6 C5 121.1(6)
N1 C7 N2 111.7(5)
N1 C7 C8 120.1(4)
N2 C7 C8 128.1(5)
N3 C8 C7 108.0(4)
N3 C8 H8A 110.1
C7 C8 H8A 110.1
N3 C8 H8B 110.1
C7 C8 H8B 110.1
H8A C8 H8B 108.4
N3 C9 C10 103.0(6)
N3 C9 H9A 111.2
C10 C9 H9A 111.2
N3 C9 H9B 111.2
C10 C9 H9B 111.2
H9A C9 H9B 109.1
C9 C10 C11 107.0(6)
C9 C10 H10A 110.3
C11 C10 H10A 110.3
C9 C10 H10B 110.3
C11 C10 H10B 110.3
H10A C10 H10B 108.6
C10 C11 C12 103.7(6)
C10 C11 H11A 111.0
C12 C11 H11A 111.0
C10 C11 H11B 111.0
C12 C11 H11B 111.0
H11A C11 H11B 109.0
N3 C12 C11 103.9(6)
N3 C12 H12A 111.0
C11 C12 H12A 111.0
N3 C12 H12B 111.0
C11 C12 H12B 111.0
H12A C12 H12B 109.0
N2 C13 C14 112.3(5)
N2 C13 H13A 109.1
C14 C13 H13A 109.1
N2 C13 H13B 109.1
C14 C13 H13B 109.1
H13A C13 H13B 107.9
C15 C14 C19 119.9(6)
C15 C14 C13 121.5(5)
C19 C14 C13 118.7(6)
C14 C15 C16 120.4(6)
C14 C15 H15 119.8
C16 C15 H15 119.8
C17 C16 C15 118.4(7)
C17 C16 H16 120.8
C15 C16 H16 120.8
C18 C17 C16 122.5(6)
C18 C17 Cl1 117.8(6)
C16 C17 Cl1 119.7(7)
C17 C18 C19 118.1(7)
C17 C18 H18 121.0
C19 C18 H18 121.0
C18 C19 C14 120.5(8)
C18 C19 H19 119.7
C14 C19 H19 119.7
C7A N1A C1A 106.3(4)
C7A N1A Cu1 115.7(3)
C1A N1A Cu1 137.9(3)
C7A N2A C6A 107.9(4)
C7A N2A C13A 126.9(4)
C6A N2A C13A 124.8(4)
C12A N3A C8A 110.5(5)
C12A N3A C9A 102.4(5)
C8A N3A C9A 110.2(4)
C12A N3A Cu1 102.4(3)
C8A N3A Cu1 108.1(3)
C9A N3A Cu1 122.5(3)
N1A C1A C6A 108.2(4)
N1A C1A C2A 132.1(4)
C6A C1A C2A 119.7(5)
C3A C2A C1A 117.3(5)
C3A C2A H2A 121.4
C1A C2A H2A 121.4
C2A C3A C4A 122.5(5)
C2A C3A H3A 118.8
C4A C3A H3A 118.8
C5A C4A C3A 121.6(5)
C5A C4A H4A 119.2
C3A C4A H4A 119.2
C4A C5A C6A 116.3(5)
C4A C5A H5A 121.9
C6A C5A H5A 121.9
N2A C6A C1A 105.7(4)
N2A C6A C5A 131.6(5)
C1A C6A C5A 122.6(5)
N1A C7A N2A 111.9(4)
N1A C7A C8A 121.9(4)
N2A C7A C8A 126.1(4)
N3A C8A C7A 108.2(4)
N3A C8A H8A1 110.1
C7A C8A H8A1 110.1
N3A C8A H8A2 110.1
C7A C8A H8A2 110.1
H8A1 C8A H8A2 108.4
N3A C9A C10A 104.8(6)
N3A C9A H9A1 110.8
C10A C9A H9A1 110.8
N3A C9A H9A2 110.8
C10A C9A H9A2 110.8
H9A1 C9A H9A2 108.9
C11A C10A C9A 104.0(6)
C11A C10A H10C 111.0
C9A C10A H10C 111.0
C11A C10A H10D 111.0
C9A C10A H10D 111.0
H10C C10A H10D 109.0
C10A C11A C12A 105.7(6)
C10A C11A H11C 110.6
C12A C11A H11C 110.6
C10A C11A H11D 110.6
C12A C11A H11D 110.6
H11C C11A H11D 108.7
N3A C12A C11A 106.4(6)
N3A C12A H12C 110.4
C11A C12A H12C 110.4
N3A C12A H12D 110.4
C11A C12A H12D 110.4
H12C C12A H12D 108.6
N2A C13A C14A 111.9(4)
N2A C13A H13C 109.2
C14A C13A H13C 109.2
N2A C13A H13D 109.2
C14A C13A H13D 109.2
H13C C13A H13D 107.9
C15A C14A C19A 117.9(5)
C15A C14A C13A 122.9(5)
C19A C14A C13A 119.1(5)
C14A C15A C16A 122.3(5)
C14A C15A H15A 118.8
C16A C15A H15A 118.8
C17A C16A C15A 117.8(6)
C17A C16A H16A 121.1
C15A C16A H16A 121.1
C18A C17A C16A 121.2(6)
C18A C17A Cl1A 120.0(5)
C16A C17A Cl1A 118.8(5)
C17A C18A C19A 119.6(6)
C17A C18A H18A 120.2
C19A C18A H18A 120.2
C14A C19A C18A 121.0(6)
C14A C19A H19A 119.5
C18A C19A H19A 119.5
C20 O1 H1 109.5
O1 C20 C21 111.8(11)
O1 C20 H20A 109.3
C21 C20 H20A 109.3
O1 C20 H20B 109.3
C21 C20 H20B 109.3
H20A C20 H20B 107.9
C20 C21 H21A 109.5
C20 C21 H21B 109.5
H21A C21 H21B 109.5
C20 C21 H21C 109.5
H21A C21 H21C 109.5
H21B C21 H21C 109.5
C20A O1A H1A 109.5
O1A C20A C21A 107.8(10)
O1A C20A H20C 110.1
C21A C20A H20C 110.1
O1A C20A H20D 110.1
C21A C20A H20D 110.1
H20C C20A H20D 108.5
C20A C21A H21D 109.5
C20A C21A H21E 109.5
H21D C21A H21E 109.5
C20A C21A H21F 109.5
H21D C21A H21F 109.5
H21E C21A H21F 109.5

loop_
_geom_bond_atom_site_label_1
_geom_bond_atom_site_label_2
_geom_bond_site_symmetry_2
_geom_bond_distance
_geom_bond_publ_flag
Cu1 N1 . 1.959(4) ?
Cu1 N1A . 1.976(4) ?
Cu1 N3A . 2.193(4) ?
Cu1 Cl2 . 2.2699(15) ?
Cu1 N3 . 2.366(5) ?
Cl1 C17 . 1.747(7) ?
N1 C7 . 1.336(7) ?
N1 C1 . 1.387(7) ?
N2 C7 . 1.343(7) ?
N2 C6 . 1.368(8) ?
N2 C13 . 1.462(7) ?
N3 C8 . 1.459(7) ?
N3 C12 . 1.467(8) ?
N3 C9 . 1.481(7) ?
C1 C6 . 1.396(8) ?
C1 C2 . 1.399(8) ?
C2 C3 . 1.376(9) ?
C2 H2 . .9300 ?
C3 C4 . 1.415(13) ?
C3 H3 . .9300 ?
C4 C5 . 1.347(14) ?
C4 H4 . .9300 ?
C5 C6 . 1.400(9) ?
C5 H5 . .9300 ?
C7 C8 . 1.508(8) ?
C8 H8A . .9700 ?
C8 H8B . .9700 ?
C9 C10 . 1.492(11) ?
C9 H9A . .9700 ?
C9 H9B . .9700 ?
C10 C11 . 1.503(14) ?
C10 H10A . .9700 ?
C10 H10B . .9700 ?
C11 C12 . 1.533(12) ?
C11 H11A . .9700 ?
C11 H11B . .9700 ?
C12 H12A . .9700 ?
C12 H12B . .9700 ?
C13 C14 . 1.511(9) ?
C13 H13A . .9700 ?
C13 H13B . .9700 ?
C14 C15 . 1.359(9) ?
C14 C19 . 1.392(9) ?
C15 C16 . 1.394(10) ?
C15 H15 . .9300 ?
C16 C17 . 1.372(12) ?
C16 H16 . .9300 ?
C17 C18 . 1.368(13) ?
C18 C19 . 1.384(12) ?
C18 H18 . .9300 ?
C19 H19 . .9300 ?
Cl1A C17A . 1.729(6) ?
N1A C7A . 1.312(6) ?
N1A C1A . 1.389(6) ?
N2A C7A . 1.343(6) ?
N2A C6A . 1.370(7) ?
N2A C13A . 1.482(6) ?
N3A C12A . 1.482(8) ?
N3A C8A . 1.485(7) ?
N3A C9A . 1.490(7) ?
C1A C6A . 1.396(7) ?
C1A C2A . 1.411(7) ?
C2A C3A . 1.372(9) ?
C2A H2A . .9300 ?
C3A C4A . 1.395(11) ?
C3A H3A . .9300 ?
C4A C5A . 1.380(10) ?
C4A H4A . .9300 ?
C5A C6A . 1.404(7) ?
C5A H5A . .9300 ?
C7A C8A . 1.499(7) ?
C8A H8A1 . .9700 ?
C8A H8A2 . .9700 ?
C9A C10A . 1.536(9) ?
C9A H9A1 . .9700 ?
C9A H9A2 . .9700 ?
C10A C11A . 1.524(14) ?
C10A H10C . .9700 ?
C10A H10D . .9700 ?
C11A C12A . 1.525(10) ?
C11A H11C . .9700 ?
C11A H11D . .9700 ?
C12A H12C . .9700 ?
C12A H12D . .9700 ?
C13A C14A . 1.504(7) ?
C13A H13C . .9700 ?
C13A H13D . .9700 ?
C14A C15A . 1.358(8) ?
C14A C19A . 1.372(7) ?
C15A C16A . 1.388(9) ?
C15A H15A . .9300 ?
C16A C17A . 1.372(9) ?
C16A H16A . .9300 ?
C17A C18A . 1.348(9) ?
C18A C19A . 1.381(10) ?
C18A H18A . .9300 ?
C19A H19A . .9300 ?
O1 C20 . 1.447(10) ?
O1 H1 . .8200 ?
C20 C21 . 1.487(10) ?
C20 H20A . .9700 ?
C20 H20B . .9700 ?
C21 H21A . .9600 ?
C21 H21B . .9600 ?
C21 H21C . .9600 ?
O1A C20A . 1.446(10) ?
O1A H1A . .8200 ?
C20A C21A . 1.515(10) ?
C20A H20C . .9700 ?
C20A H20D . .9700 ?
C21A H21D . .9600 ?
C21A H21E . .9600 ?
C21A H21F . .9600 ?

loop_
_geom_hbond_atom_site_label_D
_geom_hbond_atom_site_label_H
_geom_hbond_atom_site_label_A
_geom_hbond_site_symmetry_A
_geom_hbond_distance_DH
_geom_hbond_distance_HA
_geom_hbond_distance_DA
_geom_hbond_angle_DHA
O1 H1 Cl3 1_545 .82 2.73 3.061(10) 106
O1A H1A Cl3 2_464 .82 2.73 3.16(2) 114

loop_
_geom_torsion_atom_site_label_1
_geom_torsion_atom_site_label_2
_geom_torsion_atom_site_label_3
_geom_torsion_atom_site_label_4
_geom_torsion
N1A Cu1 N1 C7 -70.4(16)
N3A Cu1 N1 C7 -85.7(4)
Cl2 Cu1 N1 C7 126.4(4)
N3 Cu1 N1 C7 16.1(3)
N1A Cu1 N1 C1 115.3(14)
N3A Cu1 N1 C1 100.0(5)
Cl2 Cu1 N1 C1 -47.9(5)
N3 Cu1 N1 C1 -158.2(5)
N1 Cu1 N3 C8 -29.3(3)
N1A Cu1 N3 C8 143.4(3)
N3A Cu1 N3 C8 60.9(3)
Cl2 Cu1 N3 C8 -115.2(3)
N1 Cu1 N3 C12 -154.6(5)
N1A Cu1 N3 C12 18.1(5)
N3A Cu1 N3 C12 -64.5(4)
Cl2 Cu1 N3 C12 119.5(4)
N1 Cu1 N3 C9 88.7(4)
N1A Cu1 N3 C9 -98.7(4)
N3A Cu1 N3 C9 178.8(4)
Cl2 Cu1 N3 C9 2.8(4)
C7 N1 C1 C6 1.9(5)
Cu1 N1 C1 C6 176.7(4)
C7 N1 C1 C2 -178.9(5)
Cu1 N1 C1 C2 -4.0(9)
N1 C1 C2 C3 177.5(6)
C6 C1 C2 C3 -3.3(9)
C1 C2 C3 C4 3.0(11)
C2 C3 C4 C5 -2.9(14)
C3 C4 C5 C6 2.7(13)
C7 N2 C6 C1 1.2(6)
C13 N2 C6 C1 178.2(5)
C7 N2 C6 C5 175.8(7)
C13 N2 C6 C5 -7.2(11)
N1 C1 C6 N2 -1.9(6)
C2 C1 C6 N2 178.8(5)
N1 C1 C6 C5 -177.3(6)
C2 C1 C6 C5 3.4(9)
C4 C5 C6 N2 -176.9(7)
C4 C5 C6 C1 -2.9(11)
C1 N1 C7 N2 -1.2(6)
Cu1 N1 C7 N2 -177.1(3)
C1 N1 C7 C8 176.3(5)
Cu1 N1 C7 C8 .4(6)
C6 N2 C7 N1 .0(6)
C13 N2 C7 N1 -177.0(5)
C6 N2 C7 C8 -177.2(5)
C13 N2 C7 C8 5.8(9)
C12 N3 C8 C7 166.6(5)
C9 N3 C8 C7 -79.2(6)
Cu1 N3 C8 C7 35.3(5)
N1 C7 C8 N3 -28.2(7)
N2 C7 C8 N3 148.8(5)
C8 N3 C9 C10 -162.2(6)
C12 N3 C9 C10 -42.9(7)
Cu1 N3 C9 C10 85.3(6)
N3 C9 C10 C11 26.9(9)
C9 C10 C11 C12 -1.4(9)
C8 N3 C12 C11 161.7(5)
C9 N3 C12 C11 42.2(7)
Cu1 N3 C12 C11 -76.5(6)
C10 C11 C12 N3 -24.9(8)
C7 N2 C13 C14 -112.9(6)
C6 N2 C13 C14 70.7(7)
N2 C13 C14 C15 57.8(8)
N2 C13 C14 C19 -123.4(7)
C19 C14 C15 C16 -2.8(10)
C13 C14 C15 C16 176.0(6)
C14 C15 C16 C17 2.5(9)
C15 C16 C17 C18 .6(10)
C15 C16 C17 Cl1 -179.9(5)
C16 C17 C18 C19 -3.3(12)
Cl1 C17 C18 C19 177.3(6)
C17 C18 C19 C14 3.0(13)
C15 C14 C19 C18 .0(12)
C13 C14 C19 C18 -178.8(7)
N1 Cu1 N1A C7A -1.2(17)
N3A Cu1 N1A C7A 14.4(4)
Cl2 Cu1 N1A C7A 161.9(3)
N3 Cu1 N1A C7A -86.1(4)
N1 Cu1 N1A C1A 173.1(13)
N3A Cu1 N1A C1A -171.4(5)
Cl2 Cu1 N1A C1A -23.8(5)
N3 Cu1 N1A C1A 88.2(5)
N1 Cu1 N3A C12A -86.7(4)
N1A Cu1 N3A C12A 95.2(4)
Cl2 Cu1 N3A C12A 9.0(5)
N3 Cu1 N3A C12A -164.0(4)
N1 Cu1 N3A C8A 156.6(4)
N1A Cu1 N3A C8A -21.5(3)
Cl2 Cu1 N3A C8A -107.7(4)
N3 Cu1 N3A C8A 79.3(4)
N1 Cu1 N3A C9A 27.0(5)
N1A Cu1 N3A C9A -151.1(5)
Cl2 Cu1 N3A C9A 122.7(4)
N3 Cu1 N3A C9A -50.3(5)
C7A N1A C1A C6A 1.4(5)
Cu1 N1A C1A C6A -173.2(4)
C7A N1A C1A C2A -179.2(6)
Cu1 N1A C1A C2A 6.1(9)
N1A C1A C2A C3A 179.6(5)
C6A C1A C2A C3A -1.1(8)
C1A C2A C3A C4A .1(9)
C2A C3A C4A C5A .9(10)
C3A C4A C5A C6A -.8(9)
C7A N2A C6A C1A 1.5(5)
C13A N2A C6A C1A 174.1(4)
C7A N2A C6A C5A 178.7(5)
C13A N2A C6A C5A -8.7(8)
N1A C1A C6A N2A -1.8(5)
C2A C1A C6A N2A 178.8(5)
N1A C1A C6A C5A -179.4(4)
C2A C1A C6A C5A 1.2(7)
C4A C5A C6A N2A -177.1(5)
C4A C5A C6A C1A -.2(8)
C1A N1A C7A N2A -.5(6)
Cu1 N1A C7A N2A 175.5(3)
C1A N1A C7A C8A 179.8(4)
Cu1 N1A C7A C8A -4.2(6)
C6A N2A C7A N1A -.6(6)
C13A N2A C7A N1A -173.0(4)
C6A N2A C7A C8A 179.0(5)
C13A N2A C7A C8A 6.6(8)
C12A N3A C8A C7A -87.6(5)
C9A N3A C8A C7A 160.0(4)
Cu1 N3A C8A C7A 23.8(5)
N1A C7A C8A N3A -14.9(7)
N2A C7A C8A N3A 165.5(5)
C12A N3A C9A C10A -41.1(6)
C8A N3A C9A C10A 76.5(6)
Cu1 N3A C9A C10A -154.8(5)
N3A C9A C10A C11A 30.1(7)
C9A C10A C11A C12A -7.5(8)
C8A N3A C12A C11A -81.0(6)
C9A N3A C12A C11A 36.4(6)
Cu1 N3A C12A C11A 164.1(5)
C10A C11A C12A N3A -17.7(8)
C7A N2A C13A C14A 96.1(6)
C6A N2A C13A C14A -75.0(6)
N2A C13A C14A C15A -37.8(8)
N2A C13A C14A C19A 146.7(6)
C19A C14A C15A C16A .1(11)
C13A C14A C15A C16A -175.4(7)
C14A C15A C16A C17A -2.3(13)
C15A C16A C17A C18A 1.8(12)
C15A C16A C17A Cl1A -179.7(6)
C16A C17A C18A C19A .8(13)
Cl1A C17A C18A C19A -177.7(7)
C15A C14A C19A C18A 2.6(11)
C13A C14A C19A C18A 178.3(7)
C17A C18A C19A C14A -3.1(14)
